data_4507729
loop_
_publ_author_name
'Chen, Kai-Jie'
'Lin, Rui-Biao'
'Liao, Pei-Qin'
'He, Chun-Ting'
'Lin, Jian-Bin'
'Xue, Wei'
'Zhang, Yue-Biao'
'Zhang, Jie-Peng'
'Chen, Xiao-Ming'

_publ_section_title
;
 New Zn-Aminotriazolate-Dicarboxylate Frameworks: Synthesis, Structures,
 and Adsorption Properties
;
_journal_issue 5
_journal_name_full 'Crystal Growth &amp; Design'
_journal_page_first 2118
_journal_paper_doi 10.1021/cg400183s
_journal_volume 13
_journal_year 2013
_chemical_formula_sum 'C12 H10 N8 O4 Zn2'
_chemical_formula_weight 461.02
_chemical_name_systematic
; 
 ? 
;
_space_group_IT_number 87
_symmetry_cell_setting tetragonal
_symmetry_space_group_name_Hall '-I 4'
_symmetry_space_group_name_H-M 'I 4/m'
_atom_sites_solution_hydrogens geom
_atom_sites_solution_primary direct
_atom_sites_solution_secondary difmap
_audit_creation_method SHELXL-97
_cell_angle_alpha 90.00
_cell_angle_beta 90.00
_cell_angle_gamma 90.00
_cell_formula_units_Z 8
_cell_length_a 12.5223(4)
_cell_length_b 12.5223(4)
_cell_length_c 26.0224(10)
_cell_measurement_temperature 150(2)
_cell_volume 4080.5(2)
_computing_structure_refinement 'SHELXL-97 (Sheldrick, 1997)'
_computing_structure_solution 'SHELXS-97 (Sheldrick, 1990)'
_diffrn_ambient_temperature 150(2)
_diffrn_measured_fraction_theta_full 0.997
_diffrn_measured_fraction_theta_max 0.997
_diffrn_measurement_device_type ccd
_diffrn_measurement_method '/w scan'
_diffrn_radiation_monochromator graphite
_diffrn_radiation_source 'fine-focus sealed tube'
_diffrn_radiation_type MoK\a
_diffrn_radiation_wavelength 0.71073
_diffrn_reflns_av_R_equivalents 0.0400
_diffrn_reflns_av_sigmaI/netI 0.0252
_diffrn_reflns_limit_h_max 15
_diffrn_reflns_limit_h_min -13
_diffrn_reflns_limit_k_max 15
_diffrn_reflns_limit_k_min -13
_diffrn_reflns_limit_l_max 32
_diffrn_reflns_limit_l_min -32
_diffrn_reflns_number 13235
_diffrn_reflns_theta_full 26.00
_diffrn_reflns_theta_max 26.00
_diffrn_reflns_theta_min 3.13
_exptl_absorpt_coefficient_mu 2.382
_exptl_absorpt_correction_T_max 0.8902
_exptl_absorpt_correction_T_min 0.7966
_exptl_absorpt_correction_type multi-scan
_exptl_absorpt_process_details sadabs
_exptl_crystal_colour colourless
_exptl_crystal_density_diffrn 1.501
_exptl_crystal_density_method 'not measured'
_exptl_crystal_description block
_exptl_crystal_F_000 1840
_exptl_crystal_size_max 0.10
_exptl_crystal_size_mid 0.10
_exptl_crystal_size_min 0.05
_platon_squeeze_details
;
;
_refine_diff_density_max 0.415
_refine_diff_density_min -0.994
_refine_diff_density_rms 0.079
_refine_ls_extinction_method none
_refine_ls_goodness_of_fit_ref 1.065
_refine_ls_hydrogen_treatment constr
_refine_ls_matrix_type full
_refine_ls_number_parameters 150
_refine_ls_number_reflns 2055
_refine_ls_number_restraints 6
_refine_ls_restrained_S_all 1.066
_refine_ls_R_factor_all 0.0617
_refine_ls_R_factor_gt 0.0451
_refine_ls_shift/su_max 0.000
_refine_ls_shift/su_mean 0.000
_refine_ls_structure_factor_coef Fsqd
_refine_ls_weighting_details 'calc w=1/[\s^2^(Fo^2^)+(0.0824P)^2^+4.5561P] where P=(Fo^2^+2Fc^2^)/3'
_refine_ls_weighting_scheme calc
_refine_ls_wR_factor_gt 0.1323
_refine_ls_wR_factor_ref 0.1444
_reflns_number_gt 1518
_reflns_number_total 2055
_reflns_threshold_expression >2sigma(I)
_cod_data_source_file cg400183s_si_002.cif
_cod_data_source_block 1g_Squeeze
_cod_original_cell_volume 4080.5(3)
_cod_original_sg_symbol_H-M I4/m
_cod_database_code 4507729

loop_
_symmetry_equiv_pos_as_xyz
'x, y, z'
'-x, -y, z'
'-y, x, z'
'y, -x, z'
'x+1/2, y+1/2, z+1/2'
'-x+1/2, -y+1/2, z+1/2'
'-y+1/2, x+1/2, z+1/2'
'y+1/2, -x+1/2, z+1/2'
'-x, -y, -z'
'x, y, -z'
'y, -x, -z'
'-y, x, -z'
'-x+1/2, -y+1/2, -z+1/2'
'x+1/2, y+1/2, -z+1/2'
'y+1/2, -x+1/2, -z+1/2'
'-y+1/2, x+1/2, -z+1/2'

loop_
_atom_site_label
_atom_site_type_symbol
_atom_site_fract_x
_atom_site_fract_y
_atom_site_fract_z
_atom_site_U_iso_or_equiv
_atom_site_adp_type
_atom_site_occupancy
_atom_site_symmetry_multiplicity
_atom_site_calc_flag
_atom_site_refinement_flags
_atom_site_disorder_assembly
_atom_site_disorder_group
Zn1 Zn 0.29186(4) 0.81237(4) 0.312541(16) 0.0557(3) Uani 1 1 d . . .
C2 C 0.4301(4) 0.8240(4) 0.45355(14) 0.0602(12) Uani 1 1 d . . .
C3 C 0.5390(5) 0.8308(7) 0.4542(2) 0.112(3) Uani 1 1 d . A .
H3A H 0.5774 0.8283 0.4227 0.135 Uiso 1 1 calc R . .
C4 C 0.5940(7) 0.8411(11) 0.5000 0.130(5) Uani 1 2 d S . .
H4A H 0.6686 0.8552 0.5000 0.156 Uiso 1 2 calc SR A .
C5 C 0.3740(5) 0.8221(4) 0.5000 0.0477(13) Uani 1 2 d S . .
H5A H 0.2981 0.8195 0.5000 0.057 Uiso 1 2 calc SR . .
C6 C 0.4422(3) 0.7508(3) 0.17290(14) 0.0431(9) Uani 1 1 d . A .
C7 C 0.4867(3) 0.7889(3) 0.24895(13) 0.0465(10) Uani 1 1 d . . .
H7A H 0.5286 0.8070 0.2781 0.056 Uiso 1 1 calc R A .
N1 N 0.3839(3) 0.7745(3) 0.25093(10) 0.0460(8) Uani 1 1 d . A .
N2 N 0.3517(3) 0.7494(3) 0.20050(11) 0.0456(8) Uani 1 1 d . . .
N3 N 0.5280(3) 0.7757(3) 0.20134(12) 0.0477(8) Uani 1 1 d . A .
N4 N 0.4460(3) 0.7283(3) 0.12236(13) 0.0682(12) Uani 1 1 d . . .
H4B H 0.5075 0.7294 0.1060 0.082 Uiso 1 1 calc R A .
H4C H 0.3870 0.7125 0.1057 0.082 Uiso 1 1 calc R . .
C1A C 0.351(3) 0.8147(12) 0.4064(6) 0.075(7) Uani 0.66(4) 1 d PD A 1
O1A O 0.253(2) 0.8384(14) 0.4092(8) 0.091(6) Uani 0.66(4) 1 d PD A 1
O2A O 0.398(3) 0.7928(10) 0.3643(4) 0.099(7) Uani 0.66(4) 1 d PD A 1
C1B C 0.3948(18) 0.8268(18) 0.4020(8) 0.034(5) Uani 0.34(4) 1 d PD A 2
O1B O 0.2960(17) 0.8163(16) 0.3994(8) 0.046(5) Uani 0.34(4) 1 d PD A 2
O2B O 0.4528(17) 0.822(2) 0.3628(4) 0.049(6) Uani 0.34(4) 1 d PD A 2

loop_
_atom_site_aniso_label
_atom_site_aniso_U_11
_atom_site_aniso_U_22
_atom_site_aniso_U_33
_atom_site_aniso_U_23
_atom_site_aniso_U_13
_atom_site_aniso_U_12
Zn1 0.0764(4) 0.0695(4) 0.0211(3) -0.01250(19) 0.0108(2) -0.0257(3)
C2 0.081(3) 0.075(3) 0.024(2) 0.0045(19) -0.0057(19) 0.021(2)
C3 0.081(4) 0.206(8) 0.049(3) 0.013(4) 0.028(3) 0.064(5)
C4 0.055(5) 0.256(14) 0.078(6) 0.000 0.000 0.058(7)
C5 0.053(3) 0.048(3) 0.041(3) 0.000 0.000 0.009(3)
C6 0.061(2) 0.043(2) 0.0254(17) -0.0039(15) -0.0031(17) -0.0018(18)
C7 0.056(2) 0.058(2) 0.0255(19) -0.0056(16) -0.0091(17) 0.011(2)
N1 0.068(2) 0.0508(19) 0.0188(14) -0.0058(12) -0.0033(14) 0.0017(17)
N2 0.062(2) 0.0545(19) 0.0204(14) -0.0043(13) 0.0004(13) -0.0089(16)
N3 0.063(2) 0.058(2) 0.0226(15) -0.0073(13) -0.0054(14) 0.0086(17)
N4 0.068(2) 0.114(3) 0.0224(17) -0.0178(18) 0.0037(15) -0.022(2)
C1A 0.13(2) 0.054(6) 0.042(7) 0.011(4) -0.030(11) -0.043(12)
O1A 0.088(11) 0.075(7) 0.111(9) 0.034(6) -0.066(8) -0.032(7)
O2A 0.184(19) 0.080(5) 0.034(3) -0.002(3) -0.034(6) -0.009(8)
C1B 0.046(10) 0.024(8) 0.031(8) 0.008(6) -0.010(6) -0.009(7)
O1B 0.030(11) 0.050(7) 0.058(10) 0.004(6) -0.026(7) -0.006(8)
O2B 0.066(10) 0.070(10) 0.011(4) -0.002(4) 0.001(4) -0.006(6)

loop_
_atom_type_symbol
_atom_type_description
_atom_type_scat_dispersion_real
_atom_type_scat_dispersion_imag
_atom_type_scat_source
C C 0.0033 0.0016 'International Tables Vol C Tables 4.2.6.8 and 6.1.1.4'
H H 0.0000 0.0000 'International Tables Vol C Tables 4.2.6.8 and 6.1.1.4'
N N 0.0061 0.0033 'International Tables Vol C Tables 4.2.6.8 and 6.1.1.4'
O O 0.0106 0.0060 'International Tables Vol C Tables 4.2.6.8 and 6.1.1.4'
Zn Zn 0.2839 1.4301 'International Tables Vol C Tables 4.2.6.8 and 6.1.1.4'

loop_
_geom_angle_atom_site_label_1
_geom_angle_atom_site_label_2
_geom_angle_atom_site_label_3
_geom_angle
_geom_angle_site_symmetry_1
_geom_angle_site_symmetry_3
O2A Zn1 N2 134.4(9) . 13_565
O2A Zn1 N1 97.7(8) . .
N2 Zn1 N1 106.72(13) 13_565 .
O2A Zn1 N3 108.7(5) . 15_465
N2 Zn1 N3 105.15(14) 13_565 15_465
N1 Zn1 N3 98.37(13) . 15_465
O2A Zn1 O1B 43.9(5) . .
N2 Zn1 O1B 101.5(5) 13_565 .
N1 Zn1 O1B 141.4(6) . .
N3 Zn1 O1B 99.1(5) 15_465 .
O2A Zn1 O2B 16.2(6) . .
N2 Zn1 O2B 150.5(5) 13_565 .
N1 Zn1 O2B 88.0(3) . .
N3 Zn1 O2B 97.5(6) 15_465 .
O1B Zn1 O2B 55.7(5) . .
O2A Zn1 C1A 28.7(4) . .
N2 Zn1 C1A 115.5(7) 13_565 .
N1 Zn1 C1A 126.4(7) . .
N3 Zn1 C1A 100.8(3) 15_465 .
O1B Zn1 C1A 15.5(4) . .
O2B Zn1 C1A 40.2(7) . .
C3 C2 C5 119.5(4) . .
C3 C2 C1B 108.8(9) . .
C5 C2 C1B 131.6(9) . .
C3 C2 C1A 129.8(12) . .
C5 C2 C1A 110.7(12) . .
C1B C2 C1A 21.5(7) . .
C2 C3 C4 120.9(5) . .
C2 C3 H3A 119.5 . .
C4 C3 H3A 119.5 . .
C3 C4 C3 119.0(8) . 10_556
C3 C4 H4A 120.5 . .
C3 C4 H4A 120.5 10_556 .
C2 C5 C2 119.6(6) 10_556 .
C2 C5 H5A 120.2 10_556 .
C2 C5 H5A 120.2 . .
N3 C6 N2 112.6(3) . .
N3 C6 N4 124.0(4) . .
N2 C6 N4 123.4(4) . .
N1 C7 N3 113.4(3) . .
N1 C7 H7A 123.3 . .
N3 C7 H7A 123.3 . .
C7 N1 N2 106.1(3) . .
C7 N1 Zn1 124.1(2) . .
N2 N1 Zn1 128.7(3) . .
C6 N2 N1 104.7(3) . .
C6 N2 Zn1 132.7(3) . 13_565
N1 N2 Zn1 120.4(2) . 13_565
C6 N3 C7 103.1(3) . .
C6 N3 Zn1 135.2(3) . 16_655
C7 N3 Zn1 121.6(3) . 16_655
C6 N4 H4B 120.0 . .
C6 N4 H4C 120.0 . .
H4B N4 H4C 120.0 . .
O1A C1A O2A 123.2(14) . .
O1A C1A C2 123.1(12) . .
O2A C1A C2 113.3(13) . .
O1A C1A Zn1 77.2(14) . .
O2A C1A Zn1 46.0(10) . .
C2 C1A Zn1 157.6(18) . .
C1A O2A Zn1 105.2(13) . .
O1B C1B O2B 122(2) . .
O1B C1B C2 111.0(17) . .
O2B C1B C2 126.2(15) . .
C1B O1B Zn1 94.5(15) . .
C1B O2B Zn1 87.7(11) . .

loop_
_geom_bond_atom_site_label_1
_geom_bond_atom_site_label_2
_geom_bond_distance
_geom_bond_site_symmetry_2
Zn1 O2A 1.90(2) .
Zn1 N2 1.986(3) 13_565
Zn1 N1 2.031(3) .
Zn1 N3 2.041(4) 15_465
Zn1 O1B 2.26(2) .
Zn1 O2B 2.40(2) .
Zn1 C1A 2.552(14) .
C2 C3 1.366(8) .
C2 C5 1.399(5) .
C2 C1B 1.41(2) .
C2 C1A 1.582(18) .
C3 C4 1.384(7) .
C3 H3A 0.9500 .
C4 C3 1.384(7) 10_556
C4 H4A 0.9500 .
C5 C2 1.399(5) 10_556
C5 H5A 0.9500 .
C6 N3 1.341(5) .
C6 N2 1.342(5) .
C6 N4 1.346(5) .
C7 N1 1.301(5) .
C7 N3 1.353(5) .
C7 H7A 0.9500 .
N1 N2 1.408(4) .
N2 Zn1 1.986(3) 13_565
N3 Zn1 2.041(4) 16_655
N4 H4B 0.8800 .
N4 H4C 0.8800 .
C1A O1A 1.257(14) .
C1A O2A 1.272(14) .
C1B O1B 1.247(17) .
C1B O2B 1.254(16) .

loop_
_platon_squeeze_void_nr
_platon_squeeze_void_average_x
_platon_squeeze_void_average_y
_platon_squeeze_void_average_z
_platon_squeeze_void_volume
_platon_squeeze_void_count_electrons
1 0.000 0.000 -0.006 476.3 15.0
2 0.000 0.500 0.193 7.5 0.8
3 0.000 0.500 0.307 7.5 -0.1
4 0.000 0.500 0.693 7.5 0.8
5 0.000 0.500 0.807 7.5 -0.1
6 0.500 0.500 0.494 476.3 15.0
7 0.500 0.000 0.193 7.5 0.8
8 0.500 0.000 0.307 7.5 -0.1
9 0.500 0.000 0.693 7.5 0.8
10 0.500 0.000 0.807 7.5 -0.1
